data_4334904
loop_
_publ_author_name
'Brian F. Moore'
'Thomas J. Emge'
'John G. Brennan'

_publ_contact_author_address
; 
 Department of Chemistry 
 Rutgers, The State University of New Jersey
 610 Taylor Road
 Piscataway, New Jersey  08854-8087  U.S.A. 
;
_publ_contact_author_email bren@rci.rutgers.edu
_publ_contact_author_name 'John G. Brennan'
_publ_section_title
;
 Lanthanide Clusters with Azide Capping Ligands
;
_journal_name_full 'Inorganic Chemistry'
_journal_page_first 6021
_journal_page_last 6027
_journal_paper_doi 10.1021/ic400359x
_journal_volume 52
_journal_year 2013
_chemical_formula_moiety 'Er6 O2 2(Se C6 H5) 12(N3) 10(N C5 H5), 8(N C5 H5)'
_chemical_formula_sum 'C102 H100 Er6 N54 O2 Se2'
_chemical_formula_weight 3275.84
_chemical_name_systematic
; 
 ? 
;
_space_group_IT_number 2
_symmetry_cell_setting triclinic
_symmetry_space_group_name_Hall '-P 1'
_symmetry_space_group_name_H-M 'P -1'
_atom_sites_solution_hydrogens geom
_atom_sites_solution_primary direct
_atom_sites_solution_secondary difmap
_audit_creation_method SHELXL-97
_cell_angle_alpha 115.349(2)
_cell_angle_beta 103.765(2)
_cell_angle_gamma 104.963(2)
_cell_formula_units_Z 1
_cell_length_a 14.3072(12)
_cell_length_b 15.5856(13)
_cell_length_c 16.380(2)
_cell_measurement_reflns_used 7458
_cell_measurement_temperature 100(2)
_cell_measurement_theta_max 31.47
_cell_measurement_theta_min 2.17
_cell_volume 2923.9(5)
_computing_cell_refinement 'Bruker SAINT'
_computing_data_collection 'Bruker SMART'
_computing_data_reduction 'Bruker SAINT'
_computing_molecular_graphics 'Bruker SHELXTL'
_computing_publication_material 'Bruker SHELXTL'
_computing_structure_refinement 'SHELXL-97 (Sheldrick, 2008)'
_computing_structure_solution 'SHELXS-97 (Sheldrick, 2008)'
_diffrn_ambient_temperature 100(2)
_diffrn_measured_fraction_theta_full 0.986
_diffrn_measured_fraction_theta_max 0.986
_diffrn_measurement_device_type 'Bruker SMART APEX CCD'
_diffrn_measurement_method '\f and \w scans'
_diffrn_radiation_monochromator graphite
_diffrn_radiation_source 'fine-focus sealed tube'
_diffrn_radiation_type MoK\a
_diffrn_radiation_wavelength 0.71073
_diffrn_reflns_av_R_equivalents 0.0246
_diffrn_reflns_av_sigmaI/netI 0.0392
_diffrn_reflns_limit_h_max 20
_diffrn_reflns_limit_h_min -20
_diffrn_reflns_limit_k_max 22
_diffrn_reflns_limit_k_min -22
_diffrn_reflns_limit_l_max 23
_diffrn_reflns_limit_l_min -23
_diffrn_reflns_number 36106
_diffrn_reflns_theta_full 30.51
_diffrn_reflns_theta_max 30.51
_diffrn_reflns_theta_min 2.17
_exptl_absorpt_coefficient_mu 4.952
_exptl_absorpt_correction_T_max 0.6928
_exptl_absorpt_correction_T_min 0.4088
_exptl_absorpt_correction_type multi-scan
_exptl_absorpt_process_details 'Bruker SAINT (SADABS)'
_exptl_crystal_colour colourless
_exptl_crystal_density_diffrn 1.860
_exptl_crystal_description lathe
_exptl_crystal_F_000 1582
_exptl_crystal_size_max 0.22
_exptl_crystal_size_mid 0.14
_exptl_crystal_size_min 0.08
_refine_diff_density_max 1.668
_refine_diff_density_min -0.792
_refine_diff_density_rms 0.151
_refine_ls_extinction_method none
_refine_ls_goodness_of_fit_ref 1.019
_refine_ls_hydrogen_treatment constr
_refine_ls_matrix_type full
_refine_ls_number_parameters 748
_refine_ls_number_reflns 17615
_refine_ls_number_restraints 336
_refine_ls_restrained_S_all 1.018
_refine_ls_R_factor_all 0.0379
_refine_ls_R_factor_gt 0.0296
_refine_ls_shift/su_max 0.001
_refine_ls_shift/su_mean 0.000
_refine_ls_structure_factor_coef Fsqd
_refine_ls_weighting_details 'calc w=1/[\s^2^(Fo^2^)+(0.0290P)^2^+2.7000P] where P=(Fo^2^+2Fc^2^)/3'
_refine_ls_weighting_scheme calc
_refine_ls_wR_factor_gt 0.0628
_refine_ls_wR_factor_ref 0.0658
_reflns_number_gt 15185
_reflns_number_total 17615
_reflns_threshold_expression >2sigma(I)
_cod_data_source_file ic400359x_si_001_4.cif
_cod_data_source_block bm319
_cod_database_code 4334904

loop_
_symmetry_equiv_pos_as_xyz
'x, y, z'
'-x, -y, -z'

loop_
_atom_site_label
_atom_site_type_symbol
_atom_site_fract_x
_atom_site_fract_y
_atom_site_fract_z
_atom_site_U_iso_or_equiv
_atom_site_adp_type
_atom_site_occupancy
_atom_site_symmetry_multiplicity
_atom_site_calc_flag
_atom_site_refinement_flags
Er1 Er 0.384801(10) -0.124331(10) 0.259952(9) 0.01074(3) Uani 1 1 d .
Er2 Er 0.407019(10) 0.129566(10) 0.415986(10) 0.01099(3) Uani 1 1 d .
Er3 Er 0.622485(10) 0.054300(10) 0.494382(9) 0.00964(3) Uani 1 1 d .
O1 O 0.44707(16) 0.00093(16) 0.41934(14) 0.0104(4) Uani 1 1 d .
N1 N 0.4398(2) 0.0426(2) 0.26821(19) 0.0143(5) Uani 1 1 d .
N2 N 0.5114(2) 0.0795(2) 0.25050(19) 0.0153(5) Uani 1 1 d .
N3 N 0.5778(2) 0.1150(2) 0.2318(2) 0.0241(6) Uani 1 1 d .
N4 N 0.5773(2) -0.0542(2) 0.32287(19) 0.0147(5) Uani 1 1 d .
N5 N 0.6316(2) -0.0845(2) 0.2812(2) 0.0180(5) Uani 1 1 d .
N6 N 0.6832(3) -0.1122(3) 0.2414(3) 0.0334(8) Uani 1 1 d .
N7 N 0.5999(2) 0.1912(2) 0.4740(2) 0.0151(5) Uani 1 1 d .
N8 N 0.6675(2) 0.2745(2) 0.5017(2) 0.0218(6) Uani 1 1 d .
N9 N 0.7306(3) 0.3529(3) 0.5259(3) 0.0444(10) Uani 1 1 d .
N10 N 0.4861(2) 0.2691(2) 0.5908(2) 0.0184(6) Uani 1 1 d .
N11 N 0.5230(2) 0.2610(2) 0.65763(19) 0.0138(5) Uani 1 1 d .
N12 N 0.5597(2) 0.2551(2) 0.7262(2) 0.0187(6) Uani 1 1 d .
N13 N 0.7209(2) 0.1874(2) 0.66440(19) 0.0149(5) Uani 1 1 d .
N14 N 0.7922(2) 0.2701(2) 0.69640(19) 0.0175(5) Uani 1 1 d .
N15 N 0.8602(3) 0.3480(3) 0.7274(2) 0.0316(8) Uani 1 1 d .
N16 N 0.6943(2) -0.0629(2) 0.50959(19) 0.0144(5) Uani 1 1 d .
N17 N 0.7498(2) -0.0954(2) 0.4707(2) 0.0170(5) Uani 1 1 d .
N18 N 0.8037(3) -0.1254(3) 0.4359(3) 0.0307(7) Uani 1 1 d .
Se1 Se 0.22567(2) -0.03888(2) 0.23220(2) 0.01455(6) Uani 1 1 d .
C1 C 0.0977(3) -0.0965(3) 0.2448(2) 0.0170(6) Uani 1 1 d .
C2 C 0.0345(3) -0.2027(3) 0.1874(3) 0.0248(7) Uani 1 1 d .
H2 H 0.0575 -0.2484 0.1450 0.030 Uiso 1 1 calc R
C3 C -0.0619(3) -0.2428(3) 0.1914(3) 0.0272(8) Uani 1 1 d .
H3 H -0.1041 -0.3156 0.1518 0.033 Uiso 1 1 calc R
C4 C -0.0970(3) -0.1782(3) 0.2523(3) 0.0252(7) Uani 1 1 d .
H4 H -0.1638 -0.2058 0.2536 0.030 Uiso 1 1 calc R
C5 C -0.0338(3) -0.0727(3) 0.3114(3) 0.0239(7) Uani 1 1 d .
H5 H -0.0564 -0.0278 0.3550 0.029 Uiso 1 1 calc R
C6 C 0.0624(3) -0.0319(3) 0.3077(3) 0.0206(7) Uani 1 1 d .
H6 H 0.1048 0.0408 0.3484 0.025 Uiso 1 1 calc R
N19 N 0.4167(2) -0.1616(2) 0.1054(2) 0.0194(6) Uani 1 1 d .
C7 C 0.4605(3) -0.2279(3) 0.0706(3) 0.0271(8) Uani 1 1 d .
H7 H 0.4778 -0.2618 0.1045 0.033 Uiso 1 1 calc R
C8 C 0.4819(4) -0.2496(4) -0.0127(3) 0.0373(10) Uani 1 1 d .
H8 H 0.5143 -0.2962 -0.0347 0.045 Uiso 1 1 calc R
C9 C 0.4549(4) -0.2017(4) -0.0625(3) 0.0407(11) Uani 1 1 d .
H9 H 0.4692 -0.2146 -0.1194 0.049 Uiso 1 1 calc R
C10 C 0.4074(3) -0.1356(3) -0.0301(3) 0.0303(9) Uani 1 1 d .
H10 H 0.3868 -0.1033 -0.0647 0.036 Uiso 1 1 calc R
C11 C 0.3902(3) -0.1170(3) 0.0542(2) 0.0214(7) Uani 1 1 d .
H11 H 0.3580 -0.0704 0.0772 0.026 Uiso 1 1 calc R
N20 N 0.2367(2) -0.2953(2) 0.1108(2) 0.0172(5) Uani 1 1 d .
C12 C 0.2204(3) -0.3879(3) 0.1027(2) 0.0209(7) Uani 1 1 d .
H12 H 0.2636 -0.3893 0.1556 0.025 Uiso 1 1 calc R
C13 C 0.1440(3) -0.4811(3) 0.0215(3) 0.0255(8) Uani 1 1 d .
H13 H 0.1349 -0.5447 0.0195 0.031 Uiso 1 1 calc R
C14 C 0.0813(3) -0.4809(3) -0.0564(3) 0.0283(8) Uani 1 1 d .
H14 H 0.0288 -0.5441 -0.1133 0.034 Uiso 1 1 calc R
C15 C 0.0965(3) -0.3865(3) -0.0498(3) 0.0262(8) Uani 1 1 d .
H15 H 0.0543 -0.3834 -0.1020 0.031 Uiso 1 1 calc R
C16 C 0.1745(3) -0.2967(3) 0.0345(2) 0.0206(7) Uani 1 1 d .
H16 H 0.1845 -0.2322 0.0385 0.025 Uiso 1 1 calc R
N21 N 0.2785(2) 0.2239(2) 0.4230(2) 0.0179(5) Uani 1 1 d .
C17 C 0.2183(3) 0.2151(3) 0.3405(3) 0.0228(7) Uani 1 1 d .
H17 H 0.2116 0.1627 0.2789 0.027 Uiso 1 1 calc R
C18 C 0.1657(3) 0.2782(3) 0.3404(3) 0.0275(8) Uani 1 1 d .
H18 H 0.1255 0.2698 0.2802 0.033 Uiso 1 1 calc R
C19 C 0.1726(3) 0.3535(3) 0.4291(3) 0.0308(9) Uani 1 1 d .
H19 H 0.1383 0.3987 0.4316 0.037 Uiso 1 1 calc R
C20 C 0.2310(3) 0.3609(3) 0.5139(3) 0.0273(8) Uani 1 1 d .
H20 H 0.2359 0.4105 0.5760 0.033 Uiso 1 1 calc R
C21 C 0.2826(3) 0.2957(3) 0.5081(3) 0.0213(7) Uani 1 1 d .
H21 H 0.3228 0.3023 0.5674 0.026 Uiso 1 1 calc R
N22 N 0.4542(2) 0.2608(2) 0.3671(2) 0.0210(6) Uani 1 1 d .
C22 C 0.4184(3) 0.2388(3) 0.2738(3) 0.0284(8) Uani 1 1 d .
H22 H 0.3738 0.1690 0.2223 0.034 Uiso 1 1 calc R
C23 C 0.4447(4) 0.3150(4) 0.2501(4) 0.0398(11) Uani 1 1 d .
H23 H 0.4173 0.2977 0.1836 0.048 Uiso 1 1 calc R
C24 C 0.5110(4) 0.4163(4) 0.3246(4) 0.0463(13) Uani 1 1 d .
H24 H 0.5315 0.4694 0.3101 0.056 Uiso 1 1 calc R
C25 C 0.5466(4) 0.4388(3) 0.4197(4) 0.0383(10) Uani 1 1 d .
H25 H 0.5918 0.5080 0.4721 0.046 Uiso 1 1 calc R
C26 C 0.5163(3) 0.3603(3) 0.4388(3) 0.0274(8) Uani 1 1 d .
H26 H 0.5403 0.3772 0.5053 0.033 Uiso 1 1 calc R
N23 N 0.7933(2) 0.1302(2) 0.48486(19) 0.0145(5) Uani 1 1 d .
C27 C 0.8851(3) 0.1457(3) 0.5468(3) 0.0195(7) Uani 1 1 d .
H27 H 0.8856 0.1372 0.6010 0.023 Uiso 1 1 calc R
C28 C 0.9787(3) 0.1735(3) 0.5353(3) 0.0275(8) Uani 1 1 d .
H28 H 1.0421 0.1836 0.5805 0.033 Uiso 1 1 calc R
C29 C 0.9782(3) 0.1862(3) 0.4571(3) 0.0298(8) Uani 1 1 d .
H29 H 1.0411 0.2033 0.4464 0.036 Uiso 1 1 calc R
C30 C 0.8860(3) 0.1740(3) 0.3948(3) 0.0271(8) Uani 1 1 d .
H30 H 0.8842 0.1845 0.3416 0.032 Uiso 1 1 calc R
C31 C 0.7962(3) 0.1462(3) 0.4111(2) 0.0198(7) Uani 1 1 d .
H31 H 0.7325 0.1377 0.3677 0.024 Uiso 1 1 calc R
N24 N 0.6735(4) 0.6158(4) 0.9057(3) 0.0514(11) Uani 1 1 d U
C32 C 0.7647(5) 0.6977(4) 0.9569(4) 0.0619(16) Uani 1 1 d U
H32 H 0.7752 0.7528 1.0188 0.074 Uiso 1 1 calc R
C33 C 0.8452(5) 0.7072(6) 0.9253(7) 0.088(2) Uani 1 1 d U
H33 H 0.9099 0.7675 0.9632 0.105 Uiso 1 1 calc R
C34 C 0.8276(6) 0.6231(8) 0.8337(7) 0.085(2) Uani 1 1 d U
H34 H 0.8798 0.6249 0.8071 0.103 Uiso 1 1 calc R
C35 C 0.7323(6) 0.5390(6) 0.7847(5) 0.0703(17) Uani 1 1 d U
H35 H 0.7177 0.4800 0.7237 0.084 Uiso 1 1 calc R
C36 C 0.6610(5) 0.5408(4) 0.8230(4) 0.0539(13) Uani 1 1 d U
H36 H 0.5952 0.4819 0.7866 0.065 Uiso 1 1 calc R
N25 N 0.3588(4) 0.4273(3) 0.7532(3) 0.0507(11) Uani 1 1 d U
C37 C 0.3188(5) 0.4915(4) 0.7958(4) 0.0551(14) Uani 1 1 d U
H37 H 0.2983 0.5280 0.7660 0.066 Uiso 1 1 calc R
C38 C 0.3045(5) 0.5097(4) 0.8801(4) 0.0538(13) Uani 1 1 d U
H38 H 0.2756 0.5579 0.9082 0.065 Uiso 1 1 calc R
C39 C 0.3321(4) 0.4575(4) 0.9231(4) 0.0414(10) Uani 1 1 d U
H39 H 0.3236 0.4687 0.9821 0.050 Uiso 1 1 calc R
C40 C 0.3723(4) 0.3890(4) 0.8799(4) 0.0515(13) Uani 1 1 d U
H40 H 0.3936 0.3520 0.9087 0.062 Uiso 1 1 calc R
C41 C 0.3819(4) 0.3739(4) 0.7939(4) 0.0502(12) Uani 1 1 d U
H41 H 0.4063 0.3228 0.7620 0.060 Uiso 1 1 calc R
N26 N 0.0337(3) 0.6309(3) 0.7461(3) 0.0431(9) Uani 1 1 d U
C42 C 0.1237(4) 0.7021(4) 0.7645(3) 0.0423(11) Uani 1 1 d U
H42 H 0.1459 0.7715 0.8167 0.051 Uiso 1 1 calc R
C43 C 0.1862(4) 0.6827(4) 0.7138(4) 0.0424(11) Uani 1 1 d U
H43 H 0.2517 0.7361 0.7331 0.051 Uiso 1 1 calc R
C44 C 0.1532(4) 0.5855(4) 0.6353(4) 0.0522(13) Uani 1 1 d U
H44 H 0.1922 0.5705 0.5955 0.063 Uiso 1 1 calc R
C45 C 0.0594(5) 0.5078(4) 0.6148(4) 0.0593(15) Uani 1 1 d U
H45 H 0.0349 0.4383 0.5620 0.071 Uiso 1 1 calc R
C46 C 0.0046(4) 0.5341(4) 0.6720(4) 0.0453(11) Uani 1 1 d U
H46 H -0.0579 0.4809 0.6585 0.054 Uiso 1 1 calc R
N27 N 0.2494(5) 1.0105(4) 1.0013(4) 0.0779(17) Uani 1 1 d U
C47 C 0.2541(5) 1.0311(5) 0.9306(5) 0.0640(16) Uani 1 1 d U
H47 H 0.3216 1.0591 0.9308 0.077 Uiso 1 1 calc R
C48 C 0.1695(4) 1.0147(4) 0.8594(4) 0.0455(11) Uani 1 1 d U
H48 H 0.1773 1.0330 0.8123 0.055 Uiso 1 1 calc R
C49 C 0.0719(4) 0.9710(4) 0.8565(4) 0.0516(13) Uani 1 1 d U
H49 H 0.0104 0.9586 0.8074 0.062 Uiso 1 1 calc R
C50 C 0.0640(5) 0.9455(5) 0.9251(4) 0.0534(13) Uani 1 1 d U
H50 H -0.0033 0.9133 0.9232 0.064 Uiso 1 1 calc R
C51 C 0.1519(5) 0.9662(5) 0.9951(4) 0.0605(15) Uani 1 1 d U
H51 H 0.1452 0.9487 1.0429 0.073 Uiso 1 1 calc R

loop_
_atom_site_aniso_label
_atom_site_aniso_U_11
_atom_site_aniso_U_22
_atom_site_aniso_U_33
_atom_site_aniso_U_23
_atom_site_aniso_U_13
_atom_site_aniso_U_12
Er1 0.01015(6) 0.01226(6) 0.00842(6) 0.00514(5) 0.00274(5) 0.00398(5)
Er2 0.01080(6) 0.01209(6) 0.01056(6) 0.00662(5) 0.00344(5) 0.00488(5)
Er3 0.00792(6) 0.01150(6) 0.00894(6) 0.00555(5) 0.00281(5) 0.00331(5)
O1 0.0090(10) 0.0118(9) 0.0086(9) 0.0052(8) 0.0017(8) 0.0035(8)
N1 0.0125(12) 0.0159(12) 0.0141(12) 0.0078(10) 0.0049(10) 0.0059(10)
N2 0.0163(13) 0.0169(13) 0.0131(12) 0.0087(11) 0.0043(10) 0.0074(11)
N3 0.0208(15) 0.0303(16) 0.0241(15) 0.0170(14) 0.0103(12) 0.0088(13)
N4 0.0131(12) 0.0183(13) 0.0125(12) 0.0073(10) 0.0057(10) 0.0069(10)
N5 0.0135(13) 0.0210(14) 0.0152(13) 0.0075(11) 0.0038(11) 0.0061(11)
N6 0.0223(16) 0.043(2) 0.0289(17) 0.0098(16) 0.0136(14) 0.0169(15)
N7 0.0137(13) 0.0127(12) 0.0183(13) 0.0090(11) 0.0045(10) 0.0048(10)
N8 0.0158(14) 0.0220(14) 0.0273(15) 0.0148(13) 0.0046(12) 0.0074(12)
N9 0.0184(17) 0.0294(19) 0.073(3) 0.032(2) 0.0014(18) -0.0010(14)
N10 0.0201(14) 0.0182(13) 0.0149(13) 0.0073(11) 0.0057(11) 0.0087(11)
N11 0.0107(12) 0.0112(11) 0.0136(12) 0.0041(10) 0.0024(10) 0.0024(10)
N12 0.0196(14) 0.0161(13) 0.0187(13) 0.0092(11) 0.0038(11) 0.0080(11)
N13 0.0137(12) 0.0157(12) 0.0111(11) 0.0063(10) 0.0031(10) 0.0030(10)
N14 0.0168(13) 0.0190(13) 0.0122(12) 0.0080(11) 0.0035(11) 0.0033(11)
N15 0.0307(18) 0.0234(16) 0.0229(16) 0.0081(13) 0.0082(14) -0.0049(14)
N16 0.0145(13) 0.0180(13) 0.0162(12) 0.0103(11) 0.0084(10) 0.0097(11)
N17 0.0166(13) 0.0206(13) 0.0187(13) 0.0126(12) 0.0077(11) 0.0097(11)
N18 0.0333(19) 0.041(2) 0.0357(18) 0.0230(16) 0.0236(16) 0.0255(16)
Se1 0.01280(14) 0.01670(14) 0.01259(14) 0.00748(12) 0.00295(11) 0.00611(12)
C1 0.0129(14) 0.0224(16) 0.0139(14) 0.0098(13) 0.0025(12) 0.0067(13)
C2 0.0225(18) 0.0211(17) 0.0213(17) 0.0055(14) 0.0079(14) 0.0062(14)
C3 0.0175(17) 0.0249(18) 0.0237(18) 0.0052(15) 0.0056(14) 0.0024(14)
C4 0.0127(16) 0.0271(18) 0.0282(18) 0.0116(16) 0.0061(14) 0.0046(14)
C5 0.0209(17) 0.0266(18) 0.0261(18) 0.0128(15) 0.0108(15) 0.0128(15)
C6 0.0176(16) 0.0216(16) 0.0204(16) 0.0094(14) 0.0058(13) 0.0094(13)
N19 0.0166(14) 0.0198(14) 0.0135(12) 0.0062(11) 0.0041(11) 0.0017(11)
C7 0.028(2) 0.036(2) 0.0145(16) 0.0104(15) 0.0076(14) 0.0144(17)
C8 0.043(3) 0.052(3) 0.0230(19) 0.0165(19) 0.0181(18) 0.030(2)
C9 0.039(3) 0.065(3) 0.024(2) 0.025(2) 0.0199(19) 0.023(2)
C10 0.032(2) 0.037(2) 0.0179(17) 0.0158(16) 0.0084(15) 0.0073(17)
C11 0.0227(17) 0.0198(16) 0.0127(14) 0.0057(13) 0.0049(13) 0.0028(13)
N20 0.0160(13) 0.0163(13) 0.0140(12) 0.0056(11) 0.0046(11) 0.0047(11)
C12 0.0205(17) 0.0197(16) 0.0166(15) 0.0073(13) 0.0050(13) 0.0062(13)
C13 0.0247(19) 0.0185(16) 0.0223(17) 0.0057(14) 0.0059(15) 0.0053(14)
C14 0.0192(18) 0.0246(18) 0.0198(17) 0.0020(15) 0.0003(14) 0.0027(14)
C15 0.0204(18) 0.032(2) 0.0169(16) 0.0084(15) 0.0028(14) 0.0094(15)
C16 0.0169(16) 0.0238(17) 0.0186(16) 0.0095(14) 0.0060(13) 0.0085(13)
N21 0.0175(14) 0.0167(13) 0.0221(14) 0.0124(12) 0.0071(11) 0.0073(11)
C17 0.0205(17) 0.0231(17) 0.0257(18) 0.0150(15) 0.0069(14) 0.0078(14)
C18 0.0259(19) 0.034(2) 0.034(2) 0.0251(18) 0.0100(16) 0.0165(16)
C19 0.029(2) 0.030(2) 0.042(2) 0.0221(19) 0.0141(18) 0.0183(17)
C20 0.0257(19) 0.0230(18) 0.032(2) 0.0126(16) 0.0116(16) 0.0119(15)
C21 0.0193(16) 0.0206(16) 0.0256(17) 0.0134(14) 0.0082(14) 0.0091(14)
N22 0.0285(16) 0.0235(15) 0.0285(15) 0.0201(13) 0.0179(13) 0.0178(13)
C22 0.039(2) 0.039(2) 0.033(2) 0.0284(19) 0.0219(18) 0.0280(19)
C23 0.057(3) 0.060(3) 0.049(3) 0.046(3) 0.037(2) 0.044(3)
C24 0.065(3) 0.050(3) 0.077(4) 0.056(3) 0.051(3) 0.037(3)
C25 0.041(3) 0.030(2) 0.063(3) 0.032(2) 0.030(2) 0.0178(19)
C26 0.028(2) 0.0240(18) 0.041(2) 0.0225(18) 0.0181(17) 0.0137(16)
N23 0.0121(12) 0.0183(13) 0.0141(12) 0.0094(11) 0.0056(10) 0.0058(10)
C27 0.0138(15) 0.0251(17) 0.0214(16) 0.0128(14) 0.0077(13) 0.0089(13)
C28 0.0157(17) 0.035(2) 0.032(2) 0.0182(18) 0.0092(15) 0.0105(15)
C29 0.0214(18) 0.030(2) 0.045(2) 0.0214(18) 0.0224(18) 0.0081(16)
C30 0.029(2) 0.033(2) 0.0300(19) 0.0211(17) 0.0195(17) 0.0123(16)
C31 0.0174(16) 0.0237(17) 0.0191(16) 0.0127(14) 0.0069(13) 0.0073(13)
N24 0.062(3) 0.050(3) 0.048(2) 0.033(2) 0.015(2) 0.024(2)
C32 0.072(4) 0.041(3) 0.050(3) 0.023(2) -0.004(3) 0.019(3)
C33 0.051(4) 0.093(5) 0.127(5) 0.094(4) -0.001(4) 0.010(3)
C34 0.078(4) 0.164(6) 0.126(5) 0.130(5) 0.069(4) 0.084(4)
C35 0.106(5) 0.096(4) 0.061(3) 0.059(3) 0.038(3) 0.079(4)
C36 0.066(3) 0.047(3) 0.054(3) 0.034(3) 0.013(3) 0.029(3)
N25 0.078(3) 0.040(2) 0.041(2) 0.0213(19) 0.033(2) 0.024(2)
C37 0.081(4) 0.049(3) 0.053(3) 0.033(3) 0.035(3) 0.034(3)
C38 0.066(3) 0.049(3) 0.069(3) 0.034(3) 0.046(3) 0.032(3)
C39 0.044(3) 0.047(3) 0.040(2) 0.025(2) 0.025(2) 0.017(2)
C40 0.055(3) 0.071(3) 0.059(3) 0.046(3) 0.031(3) 0.039(3)
C41 0.060(3) 0.053(3) 0.059(3) 0.030(3) 0.042(3) 0.036(3)
N26 0.043(2) 0.052(2) 0.039(2) 0.0296(19) 0.0166(18) 0.0147(19)
C42 0.043(3) 0.040(2) 0.034(2) 0.018(2) 0.012(2) 0.009(2)
C43 0.032(2) 0.042(2) 0.053(3) 0.031(2) 0.012(2) 0.0093(19)
C44 0.055(3) 0.046(3) 0.071(3) 0.031(3) 0.039(3) 0.029(2)
C45 0.066(4) 0.036(3) 0.064(3) 0.016(2) 0.028(3) 0.019(2)
C46 0.032(2) 0.050(3) 0.050(3) 0.033(2) 0.011(2) 0.004(2)
N27 0.067(3) 0.075(4) 0.071(3) 0.042(3) -0.010(3) 0.028(3)
C47 0.043(3) 0.059(3) 0.087(4) 0.043(3) 0.014(3) 0.019(3)
C48 0.051(3) 0.047(3) 0.036(2) 0.023(2) 0.016(2) 0.015(2)
C49 0.047(3) 0.065(3) 0.038(3) 0.035(2) 0.006(2) 0.013(2)
C50 0.059(3) 0.075(4) 0.056(3) 0.047(3) 0.033(3) 0.037(3)
C51 0.084(4) 0.078(4) 0.045(3) 0.045(3) 0.027(3) 0.045(3)

loop_
_atom_type_symbol
_atom_type_description
_atom_type_scat_dispersion_real
_atom_type_scat_dispersion_imag
_atom_type_scat_source
C C 0.0033 0.0016 'International Tables Vol C Tables 4.2.6.8 and 6.1.1.4'
H H 0.0000 0.0000 'International Tables Vol C Tables 4.2.6.8 and 6.1.1.4'
N N 0.0061 0.0033 'International Tables Vol C Tables 4.2.6.8 and 6.1.1.4'
O O 0.0106 0.0060 'International Tables Vol C Tables 4.2.6.8 and 6.1.1.4'
Se Se -0.0929 2.2259 'International Tables Vol C Tables 4.2.6.8 and 6.1.1.4'
Er Er -0.2586 4.9576 'International Tables Vol C Tables 4.2.6.8 and 6.1.1.4'

loop_
_geom_angle_atom_site_label_1
_geom_angle_atom_site_label_2
_geom_angle_atom_site_label_3
_geom_angle
_geom_angle_site_symmetry_1
_geom_angle_site_symmetry_3
O1 Er1 N13 71.97(8) . 2_656
O1 Er1 N4 72.77(8) . .
N13 Er1 N4 125.04(9) 2_656 .
O1 Er1 N12 101.16(8) . 2_656
N13 Er1 N12 75.30(9) 2_656 2_656
N4 Er1 N12 71.81(9) . 2_656
O1 Er1 N1 73.11(8) . .
N13 Er1 N1 130.37(9) 2_656 .
N4 Er1 N1 74.62(9) . .
N12 Er1 N1 146.06(9) 2_656 .
O1 Er1 N19 141.02(8) . .
N13 Er1 N19 147.00(9) 2_656 .
N4 Er1 N19 77.98(9) . .
N12 Er1 N19 93.42(10) 2_656 .
N1 Er1 N19 74.71(9) . .
O1 Er1 N20 148.64(8) . .
N13 Er1 N20 77.59(9) 2_656 .
N4 Er1 N20 133.65(9) . .
N12 Er1 N20 77.81(9) 2_656 .
N1 Er1 N20 124.48(9) . .
N19 Er1 N20 69.68(9) . .
O1 Er1 Se1 84.58(5) . .
N13 Er1 Se1 81.06(6) 2_656 .
N4 Er1 Se1 134.91(6) . .
N12 Er1 Se1 152.40(7) 2_656 .
N1 Er1 Se1 61.50(6) . .
N19 Er1 Se1 98.86(7) . .
N20 Er1 Se1 83.42(6) . .
O1 Er2 N16 72.26(8) . 2_656
O1 Er2 N1 73.30(8) . .
N16 Er2 N1 132.00(9) 2_656 .
O1 Er2 N7 72.87(8) . .
N16 Er2 N7 123.71(9) 2_656 .
N1 Er2 N7 74.84(9) . .
O1 Er2 N10 103.51(8) . .
N16 Er2 N10 75.30(9) 2_656 .
N1 Er2 N10 145.62(9) . .
N7 Er2 N10 71.67(9) . .
O1 Er2 N22 141.00(8) . .
N16 Er2 N22 146.69(9) 2_656 .
N1 Er2 N22 74.76(9) . .
N7 Er2 N22 77.68(9) . .
N10 Er2 N22 90.58(10) . .
O1 Er2 N21 149.79(8) . .
N16 Er2 N21 79.14(9) 2_656 .
N1 Er2 N21 122.36(9) . .
N7 Er2 N21 133.55(9) . .
N10 Er2 N21 77.84(9) . .
N22 Er2 N21 68.33(9) . .
O1 Er2 Se1 84.97(5) . .
N16 Er2 Se1 82.84(7) 2_656 .
N1 Er2 Se1 61.73(6) . .
N7 Er2 Se1 135.41(6) . .
N10 Er2 Se1 152.57(7) . .
N22 Er2 Se1 99.06(7) . .
N21 Er2 Se1 81.98(6) . .
O1 Er3 O1 74.95(8) 2_656 .
O1 Er3 N4 123.13(8) 2_656 .
O1 Er3 N4 73.86(8) . .
O1 Er3 N7 122.89(9) 2_656 .
O1 Er3 N7 74.12(8) . .
N4 Er3 N7 91.90(9) . .
O1 Er3 N16 72.87(8) 2_656 .
O1 Er3 N16 120.79(8) . .
N4 Er3 N16 84.19(9) . .
N7 Er3 N16 162.34(9) . .
O1 Er3 N13 73.12(8) 2_656 .
O1 Er3 N13 122.26(8) . .
N4 Er3 N13 161.44(9) . .
N7 Er3 N13 84.79(9) . .
N16 Er3 N13 93.44(9) . .
O1 Er3 N23 142.92(8) 2_656 .
O1 Er3 N23 142.13(8) . .
N4 Er3 N23 79.93(9) . .
N7 Er3 N23 80.02(9) . .
N16 Er3 N23 82.33(9) . .
N13 Er3 N23 81.51(9) . .
Er3 O1 Er2 112.27(9) 2_656 .
Er3 O1 Er1 112.49(9) 2_656 .
Er2 O1 Er1 104.49(8) . .
Er3 O1 Er3 105.05(8) 2_656 .
Er2 O1 Er3 111.47(9) . .
Er1 O1 Er3 111.25(9) . .
N2 N1 Er2 126.4(2) . .
N2 N1 Er1 127.0(2) . .
Er2 N1 Er1 92.98(9) . .
N3 N2 N1 178.1(3) . .
N5 N4 Er3 129.4(2) . .
N5 N4 Er1 128.1(2) . .
Er3 N4 Er1 100.70(10) . .
N6 N5 N4 179.1(4) . .
N8 N7 Er3 127.8(2) . .
N8 N7 Er2 130.9(2) . .
Er3 N7 Er2 100.23(9) . .
N9 N8 N7 178.7(4) . .
N11 N10 Er2 125.6(2) . .
N10 N11 N12 178.3(3) . .
N11 N12 Er1 131.5(2) . 2_656
N14 N13 Er3 126.0(2) . .
N14 N13 Er1 131.9(2) . 2_656
Er3 N13 Er1 100.95(10) . 2_656
N15 N14 N13 179.2(4) . .
N17 N16 Er3 127.5(2) . .
N17 N16 Er2 129.3(2) . 2_656
Er3 N16 Er2 101.59(10) . 2_656
N18 N17 N16 178.6(3) . .
C1 Se1 Er2 116.61(10) . .
C1 Se1 Er1 117.24(10) . .
Er2 Se1 Er1 73.874(10) . .
C2 C1 C6 118.1(3) . .
C2 C1 Se1 121.0(3) . .
C6 C1 Se1 120.8(3) . .
C1 C2 C3 120.6(3) . .
C1 C2 H2 119.7 . .
C3 C2 H2 119.7 . .
C4 C3 C2 120.8(4) . .
C4 C3 H3 119.6 . .
C2 C3 H3 119.6 . .
C3 C4 C5 119.1(3) . .
C3 C4 H4 120.5 . .
C5 C4 H4 120.5 . .
C4 C5 C6 120.5(3) . .
C4 C5 H5 119.7 . .
C6 C5 H5 119.7 . .
C5 C6 C1 120.8(3) . .
C5 C6 H6 119.6 . .
C1 C6 H6 119.6 . .
C7 N19 C11 117.1(3) . .
C7 N19 Er1 120.6(2) . .
C11 N19 Er1 122.3(2) . .
N19 C7 C8 123.1(4) . .
N19 C7 H7 118.4 . .
C8 C7 H7 118.4 . .
C9 C8 C7 118.2(4) . .
C9 C8 H8 120.9 . .
C7 C8 H8 120.9 . .
C10 C9 C8 119.9(4) . .
C10 C9 H9 120.0 . .
C8 C9 H9 120.0 . .
C9 C10 C11 118.3(4) . .
C9 C10 H10 120.9 . .
C11 C10 H10 120.9 . .
N19 C11 C10 123.3(4) . .
N19 C11 H11 118.3 . .
C10 C11 H11 118.3 . .
C16 N20 C12 116.4(3) . .
C16 N20 Er1 121.2(2) . .
C12 N20 Er1 122.4(2) . .
N20 C12 C13 123.4(3) . .
N20 C12 H12 118.3 . .
C13 C12 H12 118.3 . .
C14 C13 C12 119.2(3) . .
C14 C13 H13 120.4 . .
C12 C13 H13 120.4 . .
C13 C14 C15 118.5(3) . .
C13 C14 H14 120.8 . .
C15 C14 H14 120.8 . .
C14 C15 C16 118.5(3) . .
C14 C15 H15 120.8 . .
C16 C15 H15 120.8 . .
N20 C16 C15 124.1(3) . .
N20 C16 H16 118.0 . .
C15 C16 H16 118.0 . .
C21 N21 C17 116.4(3) . .
C21 N21 Er2 122.4(2) . .
C17 N21 Er2 120.2(2) . .
N21 C17 C18 123.7(3) . .
N21 C17 H17 118.1 . .
C18 C17 H17 118.1 . .
C19 C18 C17 119.1(4) . .
C19 C18 H18 120.5 . .
C17 C18 H18 120.5 . .
C20 C19 C18 117.8(3) . .
C20 C19 H19 121.1 . .
C18 C19 H19 121.1 . .
C19 C20 C21 119.7(4) . .
C19 C20 H20 120.1 . .
C21 C20 H20 120.1 . .
N21 C21 C20 123.1(3) . .
N21 C21 H21 118.4 . .
C20 C21 H21 118.4 . .
C26 N22 C22 117.8(3) . .
C26 N22 Er2 118.1(2) . .
C22 N22 Er2 124.1(3) . .
N22 C22 C23 122.1(4) . .
N22 C22 H22 118.9 . .
C23 C22 H22 118.9 . .
C24 C23 C22 119.0(4) . .
C24 C23 H23 120.5 . .
C22 C23 H23 120.5 . .
C25 C24 C23 118.8(4) . .
C25 C24 H24 120.6 . .
C23 C24 H24 120.6 . .
C24 C25 C26 119.5(4) . .
C24 C25 H25 120.2 . .
C26 C25 H25 120.2 . .
N22 C26 C25 122.6(4) . .
N22 C26 H26 118.7 . .
C25 C26 H26 118.7 . .
C31 N23 C27 116.8(3) . .
C31 N23 Er3 121.4(2) . .
C27 N23 Er3 121.3(2) . .
N23 C27 C28 122.9(3) . .
N23 C27 H27 118.5 . .
C28 C27 H27 118.5 . .
C29 C28 C27 118.7(3) . .
C29 C28 H28 120.7 . .
C27 C28 H28 120.7 . .
C30 C29 C28 119.2(3) . .
C30 C29 H29 120.4 . .
C28 C29 H29 120.4 . .
C29 C30 C31 118.6(3) . .
C29 C30 H30 120.7 . .
C31 C30 H30 120.7 . .
N23 C31 C30 123.6(3) . .
N23 C31 H31 118.2 . .
C30 C31 H31 118.2 . .
C36 N24 C32 117.8(6) . .
N24 C32 C33 123.2(6) . .
N24 C32 H32 118.4 . .
C33 C32 H32 118.4 . .
C32 C33 C34 116.9(6) . .
C32 C33 H33 121.5 . .
C34 C33 H33 121.5 . .
C35 C34 C33 117.4(6) . .
C35 C34 H34 121.3 . .
C33 C34 H34 121.3 . .
C36 C35 C34 119.4(7) . .
C36 C35 H35 120.3 . .
C34 C35 H35 120.3 . .
N24 C36 C35 125.2(6) . .
N24 C36 H36 117.4 . .
C35 C36 H36 117.4 . .
C37 N25 C41 116.3(4) . .
N25 C37 C38 124.4(5) . .
N25 C37 H37 117.8 . .
C38 C37 H37 117.8 . .
C39 C38 C37 118.7(5) . .
C39 C38 H38 120.6 . .
C37 C38 H38 120.6 . .
C40 C39 C38 118.4(5) . .
C40 C39 H39 120.8 . .
C38 C39 H39 120.8 . .
C39 C40 C41 119.0(5) . .
C39 C40 H40 120.5 . .
C41 C40 H40 120.5 . .
N25 C41 C40 123.1(5) . .
N25 C41 H41 118.4 . .
C40 C41 H41 118.4 . .
C42 N26 C46 116.1(4) . .
N26 C42 C43 124.7(5) . .
N26 C42 H42 117.6 . .
C43 C42 H42 117.6 . .
C44 C43 C42 118.7(5) . .
C44 C43 H43 120.6 . .
C42 C43 H43 120.6 . .
C43 C44 C45 118.0(5) . .
C43 C44 H44 121.0 . .
C45 C44 H44 121.0 . .
C46 C45 C44 118.7(5) . .
C46 C45 H45 120.6 . .
C44 C45 H45 120.6 . .
N26 C46 C45 123.6(5) . .
N26 C46 H46 118.2 . .
C45 C46 H46 118.2 . .
C47 N27 C51 115.8(5) . .
N27 C47 C48 124.1(6) . .
N27 C47 H47 117.9 . .
C48 C47 H47 117.9 . .
C47 C48 C49 118.3(5) . .
C47 C48 H48 120.9 . .
C49 C48 H48 120.9 . .
C50 C49 C48 119.1(5) . .
C50 C49 H49 120.4 . .
C48 C49 H49 120.4 . .
C51 C50 C49 119.3(6) . .
C51 C50 H50 120.4 . .
C49 C50 H50 120.4 . .
C50 C51 N27 123.3(5) . .
C50 C51 H51 118.3 . .
N27 C51 H51 118.3 . .

loop_
_geom_bond_atom_site_label_1
_geom_bond_atom_site_label_2
_geom_bond_distance
_geom_bond_site_symmetry_2
Er1 O1 2.248(2) .
Er1 N13 2.440(3) 2_656
Er1 N4 2.443(3) .
Er1 N12 2.446(3) 2_656
Er1 N1 2.449(3) .
Er1 N19 2.527(3) .
Er1 N20 2.570(3) .
Er1 Se1 2.9589(4) .
Er2 O1 2.241(2) .
Er2 N16 2.412(3) 2_656
Er2 N1 2.445(3) .
Er2 N7 2.458(3) .
Er2 N10 2.463(3) .
Er2 N22 2.494(3) .
Er2 N21 2.628(3) .
Er2 Se1 2.9471(4) .
Er3 O1 2.235(2) 2_656
Er3 O1 2.254(2) .
Er3 N4 2.382(3) .
Er3 N7 2.383(3) .
Er3 N16 2.386(3) .
Er3 N13 2.392(3) .
Er3 N23 2.498(3) .
O1 Er3 2.235(2) 2_656
N1 N2 1.201(4) .
N2 N3 1.147(4) .
N4 N5 1.209(4) .
N5 N6 1.145(4) .
N7 N8 1.212(4) .
N8 N9 1.144(4) .
N10 N11 1.171(4) .
N11 N12 1.174(4) .
N12 Er1 2.446(3) 2_656
N13 N14 1.211(4) .
N13 Er1 2.440(3) 2_656
N14 N15 1.142(4) .
N16 N17 1.211(4) .
N16 Er2 2.412(3) 2_656
N17 N18 1.142(4) .
Se1 C1 1.921(3) .
C1 C2 1.390(5) .
C1 C6 1.397(5) .
C2 C3 1.390(5) .
C2 H2 0.9500 .
C3 C4 1.379(5) .
C3 H3 0.9500 .
C4 C5 1.382(5) .
C4 H4 0.9500 .
C5 C6 1.387(5) .
C5 H5 0.9500 .
C6 H6 0.9500 .
N19 C7 1.337(5) .
N19 C11 1.346(4) .
C7 C8 1.388(5) .
C7 H7 0.9500 .
C8 C9 1.377(6) .
C8 H8 0.9500 .
C9 C10 1.367(6) .
C9 H9 0.9500 .
C10 C11 1.382(5) .
C10 H10 0.9500 .
C11 H11 0.9500 .
N20 C16 1.337(4) .
N20 C12 1.343(4) .
C12 C13 1.381(5) .
C12 H12 0.9500 .
C13 C14 1.376(5) .
C13 H13 0.9500 .
C14 C15 1.382(6) .
C14 H14 0.9500 .
C15 C16 1.385(5) .
C15 H15 0.9500 .
C16 H16 0.9500 .
N21 C21 1.338(4) .
N21 C17 1.347(4) .
C17 C18 1.383(5) .
C17 H17 0.9500 .
C18 C19 1.382(6) .
C18 H18 0.9500 .
C19 C20 1.378(5) .
C19 H19 0.9500 .
C20 C21 1.388(5) .
C20 H20 0.9500 .
C21 H21 0.9500 .
N22 C26 1.344(5) .
N22 C22 1.344(5) .
C22 C23 1.392(5) .
C22 H22 0.9500 .
C23 C24 1.381(7) .
C23 H23 0.9500 .
C24 C25 1.366(7) .
C24 H24 0.9500 .
C25 C26 1.380(5) .
C25 H25 0.9500 .
C26 H26 0.9500 .
N23 C31 1.342(4) .
N23 C27 1.344(4) .
C27 C28 1.380(5) .
C27 H27 0.9500 .
C28 C29 1.377(5) .
C28 H28 0.9500 .
C29 C30 1.371(6) .
C29 H29 0.9500 .
C30 C31 1.372(5) .
C30 H30 0.9500 .
C31 H31 0.9500 .
N24 C36 1.287(7) .
N24 C32 1.318(7) .
C32 C33 1.371(10) .
C32 H32 0.9500 .
C33 C34 1.414(11) .
C33 H33 0.9500 .
C34 C35 1.370(10) .
C34 H34 0.9500 .
C35 C36 1.318(9) .
C35 H35 0.9500 .
C36 H36 0.9500 .
N25 C37 1.305(7) .
N25 C41 1.326(7) .
C37 C38 1.365(7) .
C37 H37 0.9500 .
C38 C39 1.355(7) .
C38 H38 0.9500 .
C39 C40 1.354(7) .
C39 H39 0.9500 .
C40 C41 1.373(7) .
C40 H40 0.9500 .
C41 H41 0.9500 .
N26 C42 1.331(6) .
N26 C46 1.337(6) .
C42 C43 1.363(7) .
C42 H42 0.9500 .
C43 C44 1.358(7) .
C43 H43 0.9500 .
C44 C45 1.406(7) .
C44 H44 0.9500 .
C45 C46 1.360(7) .
C45 H45 0.9500 .
C46 H46 0.9500 .
N27 C47 1.340(8) .
N27 C51 1.344(8) .
C47 C48 1.343(7) .
C47 H47 0.9500 .
C48 C49 1.365(7) .
C48 H48 0.9500 .
C49 C50 1.361(7) .
C49 H49 0.9500 .
C50 C51 1.338(8) .
C50 H50 0.9500 .
C51 H51 0.9500 .

loop_
_geom_torsion_atom_site_label_1
_geom_torsion_atom_site_label_2
_geom_torsion_atom_site_label_3
_geom_torsion_atom_site_label_4
_geom_torsion
_geom_torsion_site_symmetry_1
_geom_torsion_site_symmetry_4
N16 Er2 O1 Er3 -8.23(9) 2_656 2_656
N1 Er2 O1 Er3 -154.27(11) . 2_656
N7 Er2 O1 Er3 126.87(11) . 2_656
N10 Er2 O1 Er3 61.23(11) . 2_656
N22 Er2 O1 Er3 169.50(12) . 2_656
N21 Er2 O1 Er3 -27.8(2) . 2_656
Se1 Er2 O1 Er3 -92.30(8) . 2_656
N16 Er2 O1 Er1 113.96(10) 2_656 .
N1 Er2 O1 Er1 -32.08(8) . .
N7 Er2 O1 Er1 -110.94(10) . .
N10 Er2 O1 Er1 -176.57(9) . .
N22 Er2 O1 Er1 -68.31(16) . .
N21 Er2 O1 Er1 94.44(16) . .
Se1 Er2 O1 Er1 29.89(6) . .
N16 Er2 O1 Er3 -125.78(11) 2_656 .
N1 Er2 O1 Er3 88.18(10) . .
N7 Er2 O1 Er3 9.32(9) . .
N10 Er2 O1 Er3 -56.32(11) . .
N22 Er2 O1 Er3 51.95(17) . .
N21 Er2 O1 Er3 -145.30(13) . .
Se1 Er2 O1 Er3 150.14(8) . .
N13 Er1 O1 Er3 9.93(9) 2_656 2_656
N4 Er1 O1 Er3 -127.21(11) . 2_656
N12 Er1 O1 Er3 -60.42(11) 2_656 2_656
N1 Er1 O1 Er3 154.10(11) . 2_656
N19 Er1 O1 Er3 -170.33(11) . 2_656
N20 Er1 O1 Er3 24.4(2) . 2_656
Se1 Er1 O1 Er3 92.27(8) . 2_656
N13 Er1 O1 Er2 -112.12(10) 2_656 .
N4 Er1 O1 Er2 110.74(10) . .
N12 Er1 O1 Er2 177.52(9) 2_656 .
N1 Er1 O1 Er2 32.05(8) . .
N19 Er1 O1 Er2 67.61(15) . .
N20 Er1 O1 Er2 -97.63(16) . .
Se1 Er1 O1 Er2 -29.78(6) . .
N13 Er1 O1 Er3 127.48(11) 2_656 .
N4 Er1 O1 Er3 -9.66(9) . .
N12 Er1 O1 Er3 57.12(11) 2_656 .
N1 Er1 O1 Er3 -88.35(10) . .
N19 Er1 O1 Er3 -52.79(16) . .
N20 Er1 O1 Er3 141.96(13) . .
Se1 Er1 O1 Er3 -150.18(8) . .
O1 Er3 O1 Er3 0.0 2_656 2_656
N4 Er3 O1 Er3 131.83(10) . 2_656
N7 Er3 O1 Er3 -131.39(11) . 2_656
N16 Er3 O1 Er3 58.99(11) . 2_656
N13 Er3 O1 Er3 -58.32(12) . 2_656
N23 Er3 O1 Er3 179.86(10) . 2_656
O1 Er3 O1 Er2 121.84(12) 2_656 .
N4 Er3 O1 Er2 -106.34(11) . .
N7 Er3 O1 Er2 -9.55(9) . .
N16 Er3 O1 Er2 -179.18(8) . .
N13 Er3 O1 Er2 63.52(12) . .
N23 Er3 O1 Er2 -58.30(16) . .
O1 Er3 O1 Er1 -121.97(12) 2_656 .
N4 Er3 O1 Er1 9.86(9) . .
N7 Er3 O1 Er1 106.64(11) . .
N16 Er3 O1 Er1 -62.99(12) . .
N13 Er3 O1 Er1 179.71(9) . .
N23 Er3 O1 Er1 57.89(16) . .
O1 Er2 N1 N2 -113.6(3) . .
N16 Er2 N1 N2 -159.3(2) 2_656 .
N7 Er2 N1 N2 -37.4(3) . .
N10 Er2 N1 N2 -24.0(3) . .
N22 Er2 N1 N2 43.7(3) . .
N21 Er2 N1 N2 95.0(3) . .
Se1 Er2 N1 N2 153.1(3) . .
O1 Er2 N1 Er1 28.20(7) . .
N16 Er2 N1 Er1 -17.52(14) 2_656 .
N7 Er2 N1 Er1 104.47(9) . .
N10 Er2 N1 Er1 117.82(14) . .
N22 Er2 N1 Er1 -174.47(11) . .
N21 Er2 N1 Er1 -123.20(9) . .
Se1 Er2 N1 Er1 -65.09(6) . .
O1 Er1 N1 N2 113.3(3) . .
N13 Er1 N1 N2 160.3(2) 2_656 .
N4 Er1 N1 N2 37.1(3) . .
N12 Er1 N1 N2 28.4(3) 2_656 .
N19 Er1 N1 N2 -44.4(3) . .
N20 Er1 N1 N2 -95.7(3) . .
Se1 Er1 N1 N2 -153.6(3) . .
O1 Er1 N1 Er2 -28.15(7) . .
N13 Er1 N1 Er2 18.80(14) 2_656 .
N4 Er1 N1 Er2 -104.41(9) . .
N12 Er1 N1 Er2 -113.04(15) 2_656 .
N19 Er1 N1 Er2 174.14(11) . .
N20 Er1 N1 Er2 122.79(9) . .
Se1 Er1 N1 Er2 64.87(6) . .
Er2 N1 N2 N3 -103(11) . .
Er1 N1 N2 N3 127(11) . .
O1 Er3 N4 N5 -114.8(3) 2_656 .
O1 Er3 N4 N5 -174.0(3) . .
N7 Er3 N4 N5 113.1(3) . .
N16 Er3 N4 N5 -49.6(3) . .
N13 Er3 N4 N5 33.9(5) . .
N23 Er3 N4 N5 33.6(3) . .
O1 Er3 N4 Er1 50.64(12) 2_656 .
O1 Er3 N4 Er1 -8.59(8) . .
N7 Er3 N4 Er1 -81.46(10) . .
N16 Er3 N4 Er1 115.81(10) . .
N13 Er3 N4 Er1 -160.7(2) . .
N23 Er3 N4 Er1 -160.97(11) . .
O1 Er1 N4 N5 174.4(3) . .
N13 Er1 N4 N5 122.2(3) 2_656 .
N12 Er1 N4 N5 66.0(3) 2_656 .
N1 Er1 N4 N5 -109.0(3) . .
N19 Er1 N4 N5 -31.7(3) . .
N20 Er1 N4 N5 14.3(3) . .
Se1 Er1 N4 N5 -122.3(3) . .
O1 Er1 N4 Er3 8.66(8) . .
N13 Er1 N4 Er3 -43.52(14) 2_656 .
N12 Er1 N4 Er3 -99.71(11) 2_656 .
N1 Er1 N4 Er3 85.35(10) . .
N19 Er1 N4 Er3 162.58(11) . .
N20 Er1 N4 Er3 -151.35(9) . .
Se1 Er1 N4 Er3 72.01(11) . .
Er3 N4 N5 N6 -102(28) . .
Er1 N4 N5 N6 96(28) . .
O1 Er3 N7 N8 117.5(3) 2_656 .
O1 Er3 N7 N8 177.1(3) . .
N4 Er3 N7 N8 -110.3(3) . .
N16 Er3 N7 N8 -33.5(5) . .
N13 Er3 N7 N8 51.4(3) . .
N23 Er3 N7 N8 -30.8(3) . .
O1 Er3 N7 Er2 -51.41(12) 2_656 .
O1 Er3 N7 Er2 8.23(8) . .
N4 Er3 N7 Er2 80.85(10) . .
N16 Er3 N7 Er2 157.6(3) . .
N13 Er3 N7 Er2 -117.45(10) . .
N23 Er3 N7 Er2 160.28(11) . .
O1 Er2 N7 N8 -176.7(3) . .
N16 Er2 N7 N8 -122.8(3) 2_656 .
N1 Er2 N7 N8 106.5(3) . .
N10 Er2 N7 N8 -65.6(3) . .
N22 Er2 N7 N8 29.2(3) . .
N21 Er2 N7 N8 -14.0(4) . .
Se1 Er2 N7 N8 119.6(3) . .
O1 Er2 N7 Er3 -8.33(8) . .
N16 Er2 N7 Er3 45.59(13) 2_656 .
N1 Er2 N7 Er3 -85.14(10) . .
N10 Er2 N7 Er3 102.76(11) . .
N22 Er2 N7 Er3 -162.46(12) . .
N21 Er2 N7 Er3 154.36(9) . .
Se1 Er2 N7 Er3 -72.00(11) . .
Er3 N7 N8 N9 128(18) . .
Er2 N7 N8 N9 -67(18) . .
O1 Er2 N10 N11 -8.6(3) . .
N16 Er2 N10 N11 58.7(3) 2_656 .
N1 Er2 N10 N11 -88.7(3) . .
N7 Er2 N10 N11 -75.1(3) . .
N22 Er2 N10 N11 -151.9(3) . .
N21 Er2 N10 N11 140.5(3) . .
Se1 Er2 N10 N11 96.9(3) . .
Er2 N10 N11 N12 -161(12) . .
N10 N11 N12 Er1 176(100) . 2_656
O1 Er3 N13 N14 -177.7(3) 2_656 .
O1 Er3 N13 N14 -118.5(3) . .
N4 Er3 N13 N14 29.4(5) . .
N7 Er3 N13 N14 -51.0(3) . .
N16 Er3 N13 N14 111.4(3) . .
N23 Er3 N13 N14 29.7(3) . .
O1 Er3 N13 Er1 -8.72(8) 2_656 2_656
O1 Er3 N13 Er1 50.46(12) . 2_656
N4 Er3 N13 Er1 -161.7(2) . 2_656
N7 Er3 N13 Er1 117.97(10) . 2_656
N16 Er3 N13 Er1 -79.66(10) . 2_656
N23 Er3 N13 Er1 -161.37(11) . 2_656
Er3 N13 N14 N15 -134(33) . .
Er1 N13 N14 N15 61(33) 2_656 .
O1 Er3 N16 N17 173.4(3) 2_656 .
O1 Er3 N16 N17 113.4(3) . .
N4 Er3 N16 N17 46.1(3) . .
N7 Er3 N16 N17 -31.8(5) . .
N13 Er3 N16 N17 -115.4(3) . .
N23 Er3 N16 N17 -34.5(3) . .
O1 Er3 N16 Er2 7.27(8) 2_656 2_656
O1 Er3 N16 Er2 -52.73(12) . 2_656
N4 Er3 N16 Er2 -120.04(10) . 2_656
N7 Er3 N16 Er2 162.1(2) . 2_656
N13 Er3 N16 Er2 78.43(10) . 2_656
N23 Er3 N16 Er2 159.38(11) . 2_656
Er3 N16 N17 N18 127(14) . .
Er2 N16 N17 N18 -70(14) 2_656 .
O1 Er2 Se1 C1 90.41(12) . .
N16 Er2 Se1 C1 17.70(12) 2_656 .
N1 Er2 Se1 C1 164.13(13) . .
N7 Er2 Se1 C1 149.71(14) . .
N10 Er2 Se1 C1 -19.44(18) . .
N22 Er2 Se1 C1 -128.69(13) . .
N21 Er2 Se1 C1 -62.28(13) . .
O1 Er2 Se1 Er1 -22.43(5) . .
N16 Er2 Se1 Er1 -95.14(6) 2_656 .
N1 Er2 Se1 Er1 51.30(7) . .
N7 Er2 Se1 Er1 36.87(9) . .
N10 Er2 Se1 Er1 -132.28(14) . .
N22 Er2 Se1 Er1 118.47(7) . .
N21 Er2 Se1 Er1 -175.12(6) . .
O1 Er1 Se1 C1 -89.68(12) . .
N13 Er1 Se1 C1 -17.12(12) 2_656 .
N4 Er1 Se1 C1 -148.71(14) . .
N12 Er1 Se1 C1 14.10(18) 2_656 .
N1 Er1 Se1 C1 -163.38(13) . .
N19 Er1 Se1 C1 129.47(13) . .
N20 Er1 Se1 C1 61.30(12) . .
O1 Er1 Se1 Er2 22.38(5) . .
N13 Er1 Se1 Er2 94.93(6) 2_656 .
N4 Er1 Se1 Er2 -36.65(9) . .
N12 Er1 Se1 Er2 126.15(14) 2_656 .
N1 Er1 Se1 Er2 -51.33(7) . .
N19 Er1 Se1 Er2 -118.48(6) . .
N20 Er1 Se1 Er2 173.35(6) . .
Er2 Se1 C1 C2 -140.9(2) . .
Er1 Se1 C1 C2 -56.2(3) . .
Er2 Se1 C1 C6 43.0(3) . .
Er1 Se1 C1 C6 127.7(2) . .
C6 C1 C2 C3 1.2(5) . .
Se1 C1 C2 C3 -175.0(3) . .
C1 C2 C3 C4 0.0(6) . .
C2 C3 C4 C5 -1.5(6) . .
C3 C4 C5 C6 1.8(6) . .
C4 C5 C6 C1 -0.5(5) . .
C2 C1 C6 C5 -1.0(5) . .
Se1 C1 C6 C5 175.3(3) . .
O1 Er1 N19 C7 106.9(3) . .
N13 Er1 N19 C7 -73.6(3) 2_656 .
N4 Er1 N19 C7 65.0(3) . .
N12 Er1 N19 C7 -5.6(3) 2_656 .
N1 Er1 N19 C7 142.1(3) . .
N20 Er1 N19 C7 -81.3(3) . .
Se1 Er1 N19 C7 -160.8(3) . .
O1 Er1 N19 C11 -73.6(3) . .
N13 Er1 N19 C11 105.9(3) 2_656 .
N4 Er1 N19 C11 -115.5(3) . .
N12 Er1 N19 C11 173.9(3) 2_656 .
N1 Er1 N19 C11 -38.4(2) . .
N20 Er1 N19 C11 98.2(3) . .
Se1 Er1 N19 C11 18.7(3) . .
C11 N19 C7 C8 1.9(6) . .
Er1 N19 C7 C8 -178.6(3) . .
N19 C7 C8 C9 -1.2(7) . .
C7 C8 C9 C10 -0.6(7) . .
C8 C9 C10 C11 1.5(7) . .
C7 N19 C11 C10 -0.9(5) . .
Er1 N19 C11 C10 179.6(3) . .
C9 C10 C11 N19 -0.8(6) . .
O1 Er1 N20 C16 108.7(3) . .
N13 Er1 N20 C16 122.8(3) 2_656 .
N4 Er1 N20 C16 -110.1(3) . .
N12 Er1 N20 C16 -159.8(3) 2_656 .
N1 Er1 N20 C16 -8.0(3) . .
N19 Er1 N20 C16 -61.4(3) . .
Se1 Er1 N20 C16 40.6(2) . .
O1 Er1 N20 C12 -74.4(3) . .
N13 Er1 N20 C12 -60.3(3) 2_656 .
N4 Er1 N20 C12 66.8(3) . .
N12 Er1 N20 C12 17.1(3) 2_656 .
N1 Er1 N20 C12 168.9(2) . .
N19 Er1 N20 C12 115.5(3) . .
Se1 Er1 N20 C12 -142.5(3) . .
C16 N20 C12 C13 -0.3(5) . .
Er1 N20 C12 C13 -177.3(3) . .
N20 C12 C13 C14 0.7(6) . .
C12 C13 C14 C15 -0.7(6) . .
C13 C14 C15 C16 0.4(6) . .
C12 N20 C16 C15 0.0(5) . .
Er1 N20 C16 C15 177.1(3) . .
C14 C15 C16 N20 -0.1(6) . .
O1 Er2 N21 C21 85.6(3) . .
N16 Er2 N21 C21 66.7(3) 2_656 .
N1 Er2 N21 C21 -160.1(2) . .
N7 Er2 N21 C21 -60.0(3) . .
N10 Er2 N21 C21 -10.4(3) . .
N22 Er2 N21 C21 -106.0(3) . .
Se1 Er2 N21 C21 150.9(3) . .
O1 Er2 N21 C17 -106.4(3) . .
N16 Er2 N21 C17 -125.3(3) 2_656 .
N1 Er2 N21 C17 7.9(3) . .
N7 Er2 N21 C17 108.0(3) . .
N10 Er2 N21 C17 157.6(3) . .
N22 Er2 N21 C17 62.0(2) . .
Se1 Er2 N21 C17 -41.1(2) . .
C21 N21 C17 C18 2.7(5) . .
Er2 N21 C17 C18 -166.0(3) . .
N21 C17 C18 C19 -1.4(6) . .
C17 C18 C19 C20 -0.9(6) . .
C18 C19 C20 C21 1.7(6) . .
C17 N21 C21 C20 -1.8(5) . .
Er2 N21 C21 C20 166.7(3) . .
C19 C20 C21 N21 -0.4(6) . .
O1 Er2 N22 C26 -104.0(3) . .
N16 Er2 N22 C26 72.1(3) 2_656 .
N1 Er2 N22 C26 -139.9(3) . .
N7 Er2 N22 C26 -62.5(3) . .
N10 Er2 N22 C26 8.6(3) . .
N21 Er2 N22 C26 85.2(3) . .
Se1 Er2 N22 C26 162.8(2) . .
O1 Er2 N22 C22 78.3(3) . .
N16 Er2 N22 C22 -105.6(3) 2_656 .
N1 Er2 N22 C22 42.4(3) . .
N7 Er2 N22 C22 119.8(3) . .
N10 Er2 N22 C22 -169.1(3) . .
N21 Er2 N22 C22 -92.4(3) . .
Se1 Er2 N22 C22 -14.9(3) . .
C26 N22 C22 C23 0.6(5) . .
Er2 N22 C22 C23 178.3(3) . .
N22 C22 C23 C24 1.1(6) . .
C22 C23 C24 C25 -1.7(7) . .
C23 C24 C25 C26 0.5(7) . .
C22 N22 C26 C25 -1.9(5) . .
Er2 N22 C26 C25 -179.7(3) . .
C24 C25 C26 N22 1.4(6) . .
O1 Er3 N23 C31 175.7(2) 2_656 .
O1 Er3 N23 C31 -4.1(3) . .
N4 Er3 N23 C31 42.4(2) . .
N7 Er3 N23 C31 -51.4(2) . .
N16 Er3 N23 C31 127.8(3) . .
N13 Er3 N23 C31 -137.5(3) . .
O1 Er3 N23 C27 3.4(3) 2_656 .
O1 Er3 N23 C27 -176.4(2) . .
N4 Er3 N23 C27 -129.9(3) . .
N7 Er3 N23 C27 136.3(3) . .
N16 Er3 N23 C27 -44.5(2) . .
N13 Er3 N23 C27 50.2(3) . .
C31 N23 C27 C28 -2.0(5) . .
Er3 N23 C27 C28 170.6(3) . .
N23 C27 C28 C29 0.2(6) . .
C27 C28 C29 C30 1.9(6) . .
C28 C29 C30 C31 -2.0(6) . .
C27 N23 C31 C30 1.9(5) . .
Er3 N23 C31 C30 -170.7(3) . .
C29 C30 C31 N23 0.1(6) . .
C36 N24 C32 C33 1.4(8) . .
N24 C32 C33 C34 -0.9(9) . .
C32 C33 C34 C35 -0.6(8) . .
C33 C34 C35 C36 1.6(8) . .
C32 N24 C36 C35 -0.2(8) . .
C34 C35 C36 N24 -1.3(8) . .
C41 N25 C37 C38 3.1(9) . .
N25 C37 C38 C39 -0.7(10) . .
C37 C38 C39 C40 -0.4(8) . .
C38 C39 C40 C41 -1.0(8) . .
C37 N25 C41 C40 -4.6(9) . .
C39 C40 C41 N25 3.6(9) . .
C46 N26 C42 C43 -0.2(7) . .
N26 C42 C43 C44 3.7(8) . .
C42 C43 C44 C45 -4.6(8) . .
C43 C44 C45 C46 2.2(9) . .
C42 N26 C46 C45 -2.4(7) . .
C44 C45 C46 N26 1.3(9) . .
C51 N27 C47 C48 3.2(10) . .
N27 C47 C48 C49 -2.3(9) . .
C47 C48 C49 C50 -0.3(9) . .
C48 C49 C50 C51 1.7(9) . .
C49 C50 C51 N27 -0.8(10) . .
C47 N27 C51 C50 -1.6(10) . .
